data_7058473
loop_
_publ_author_name
'Gopalakrishnan, Mohan'
'Viswanathan, Thamodharan'
'David, Ezhumalai'
'Thirumoorthy, Krishnan'
'Bhuvanesh, Nattamai S. P.'
'Palanisami, Nallasamy'

_publ_section_title
;
 Second-order nonlinear optical properties of eight-membered
 centrosymmetric cyclic borasiloxanes
;
_journal_issue 27
_journal_name_full 'New Journal of Chemistry'
_journal_page_first 10948
_journal_paper_doi 10.1039/C9NJ01611B
_journal_volume 43
_journal_year 2019
_chemical_formula_moiety 'C36 H28 B2 F2 O4 Si2'
_chemical_formula_sum 'C36 H28 B2 F2 O4 Si2'
_chemical_formula_weight 640.38
_space_group_crystal_system triclinic
_space_group_IT_number 2
_space_group_name_Hall '-P 1'
_space_group_name_H-M_alt 'P -1'
_symmetry_space_group_name_Hall '-P 1'
_symmetry_space_group_name_H-M 'P -1'
_atom_sites_solution_hydrogens geom
_audit_creation_date 2014-12-04
_audit_creation_method
;
Olex2 1.2-beta
(compiled 2014.10.22 svn.r3046 for OlexSys, GUI svn.r4928)
;
_audit_update_record
;
2019-06-07 deposited with the CCDC.    2019-06-12 downloaded from the CCDC.
;
_cell_angle_alpha 112.596(4)
_cell_angle_beta 108.635(3)
_cell_angle_gamma 91.223(4)
_cell_formula_units_Z 1
_cell_length_a 8.543(3)
_cell_length_b 9.812(3)
_cell_length_c 11.326(4)
_cell_measurement_reflns_used 4480
_cell_measurement_temperature 150.15
_cell_measurement_theta_max 27.363
_cell_measurement_theta_min 2.280
_cell_volume 819.2(5)
_computing_cell_refinement 'SAINT v8.34A (Bruker, 2013)'
_computing_data_collection 'Bruker APEX2'
_computing_data_reduction 'SAINT v8.34A (Bruker, 2013)'
_computing_molecular_graphics 'Olex2 (Dolomanov et al., 2009)'
_computing_publication_material 'Olex2 (Dolomanov et al., 2009)'
_computing_structure_refinement 'XL (Sheldrick, 2008)'
_computing_structure_solution 'XT/XS in Bruker APEX2'
_diffrn_ambient_temperature 150.15
_diffrn_measured_fraction_theta_full 0.995
_diffrn_measured_fraction_theta_max 0.982
_diffrn_measurement_device_type 'Bruker APEX-II CCD'
_diffrn_measurement_method '\f and \w scans'
_diffrn_radiation_type MoK\a
_diffrn_radiation_wavelength 0.71073
_diffrn_reflns_av_R_equivalents 0.0370
_diffrn_reflns_av_unetI/netI 0.0378
_diffrn_reflns_Laue_measured_fraction_full 0.995
_diffrn_reflns_Laue_measured_fraction_max 0.982
_diffrn_reflns_limit_h_max 11
_diffrn_reflns_limit_h_min -11
_diffrn_reflns_limit_k_max 12
_diffrn_reflns_limit_k_min -12
_diffrn_reflns_limit_l_max 14
_diffrn_reflns_limit_l_min -14
_diffrn_reflns_number 9545
_diffrn_reflns_point_group_measured_fraction_full 0.995
_diffrn_reflns_point_group_measured_fraction_max 0.982
_diffrn_reflns_theta_full 25.242
_diffrn_reflns_theta_max 27.482
_diffrn_reflns_theta_min 2.083
_diffrn_standards_number 0
_exptl_absorpt_coefficient_mu 0.158
_exptl_absorpt_correction_T_max 0.7455
_exptl_absorpt_correction_T_min 0.5812
_exptl_absorpt_correction_type multi-scan
_exptl_absorpt_process_details
;
SADABS-2014/3 (Bruker,2014) was used for absorption correction.
wR2(int) was 0.0809 before and 0.0461 after correction.
The Ratio of minimum to maximum transmission is 0.7796.
The \l/2 correction factor is Not present.
;
_exptl_crystal_colour colourless
_exptl_crystal_colour_primary colourless
_exptl_crystal_density_diffrn 1.298
_exptl_crystal_description block
_exptl_crystal_F_000 332
_exptl_crystal_size_max 0.57
_exptl_crystal_size_mid 0.56
_exptl_crystal_size_min 0.56
_refine_diff_density_max 0.407
_refine_diff_density_min -0.283
_refine_diff_density_rms 0.048
_refine_ls_extinction_method none
_refine_ls_goodness_of_fit_ref 1.046
_refine_ls_hydrogen_treatment constr
_refine_ls_matrix_type full
_refine_ls_number_parameters 208
_refine_ls_number_reflns 3690
_refine_ls_number_restraints 0
_refine_ls_restrained_S_all 1.046
_refine_ls_R_factor_all 0.0460
_refine_ls_R_factor_gt 0.0383
_refine_ls_shift/su_max 0.000
_refine_ls_shift/su_mean 0.000
_refine_ls_structure_factor_coef Fsqd
_refine_ls_weighting_details 'w=1/[\s^2^(Fo^2^)+(0.0495P)^2^+0.2670P] where P=(Fo^2^+2Fc^2^)/3'
_refine_ls_weighting_scheme calc
_refine_ls_wR_factor_gt 0.1001
_refine_ls_wR_factor_ref 0.1053
_reflns_Friedel_coverage 0.000
_reflns_number_gt 3159
_reflns_number_total 3690
_reflns_threshold_expression 'I > 2\s(I)'
_cod_data_source_file c9nj01611b2.cif
_cod_data_source_block gp58
_cod_depositor_comments 'Adding full bibliography for 7058473--7058477.cif.'
_cod_original_cell_volume 819.1(5)
_cod_database_code 7058473
_shelxl_version_number 2014-3
_shelx_space_group_comment
;
The symmetry employed for this shelxl refinement is uniquely defined
by the following loop, which should always be used as a source of
symmetry information in preference to the above space-group names.
They are only intended as comments.
;
_shelx_estimated_absorpt_t_max 0.917
_shelx_estimated_absorpt_t_min 0.915
_olex2_refinement_description
;
1. Fixed Uiso
 At 1.2 times of:
  All C(H) groups
2.a Aromatic/amide H refined with riding coordinates:
 C14(H14), C6(H6), C2(H2), C5(H5), C18(H18), C15(H15), C3(H3), C12(H12),
 C17(H17), C16(H16), C8(H8), C11(H11), C10(H10), C9(H9)
;
_olex2_submission_special_instructions 'No special instructions were received'

loop_
_space_group_symop_operation_xyz
'x, y, z'
'-x, -y, -z'

loop_
_atom_site_label
_atom_site_type_symbol
_atom_site_fract_x
_atom_site_fract_y
_atom_site_fract_z
_atom_site_U_iso_or_equiv
_atom_site_adp_type
_atom_site_occupancy
_atom_site_site_symmetry_order
_atom_site_calc_flag
_atom_site_refinement_flags_posn
Si1 Si 0.89900(5) 0.53989(4) 0.33068(4) 0.01889(12) Uani 1 1 d .
O2 O 0.79143(12) 0.46935(12) 0.39432(11) 0.0267(2) Uani 1 1 d .
F1 F 0.13656(12) 0.10892(13) 0.37165(11) 0.0480(3) Uani 1 1 d .
O1 O 0.91490(12) 0.37513(11) 0.56152(10) 0.0253(2) Uani 1 1 d .
C1 C 0.60316(17) 0.30774(15) 0.43735(14) 0.0204(3) Uani 1 1 d .
C14 C 0.86113(18) 0.82654(16) 0.32501(15) 0.0236(3) Uani 1 1 d .
H14 H 0.9746 0.8589 0.3850 0.028 Uiso 1 1 calc R
C13 C 0.78683(17) 0.67915(15) 0.27992(14) 0.0200(3) Uani 1 1 d .
C6 C 0.58207(18) 0.23219(17) 0.51468(15) 0.0255(3) Uani 1 1 d .
H6 H 0.6775 0.2269 0.5836 0.031 Uiso 1 1 calc R
C2 C 0.46119(18) 0.31175(17) 0.33540(15) 0.0265(3) Uani 1 1 d .
H2 H 0.4728 0.3622 0.2811 0.032 Uiso 1 1 calc R
C7 C 0.9186(2) 0.38463(18) 0.18065(15) 0.0304(3) Uani 1 1 d .
C5 C 0.42593(19) 0.16463(18) 0.49388(17) 0.0300(3) Uani 1 1 d .
H5 H 0.4125 0.1143 0.5477 0.036 Uiso 1 1 calc R
C18 C 0.62054(19) 0.63552(17) 0.19018(16) 0.0291(3) Uani 1 1 d .
H18 H 0.5677 0.5351 0.1566 0.035 Uiso 1 1 calc R
C15 C 0.7719(2) 0.92701(18) 0.28370(18) 0.0311(3) Uani 1 1 d .
H15 H 0.8245 1.0271 0.3155 0.037 Uiso 1 1 calc R
C3 C 0.30366(19) 0.24373(19) 0.31166(17) 0.0327(4) Uani 1 1 d .
H3 H 0.2075 0.2460 0.2416 0.039 Uiso 1 1 calc R
C4 C 0.29126(18) 0.17327(18) 0.39244(16) 0.0298(3) Uani 1 1 d .
C12 C 0.8298(2) 0.24099(19) 0.12690(18) 0.0393(4) Uani 1 1 d .
H12 H 0.7583 0.2196 0.1690 0.047 Uiso 1 1 calc R
C17 C 0.5308(2) 0.73564(19) 0.14898(18) 0.0365(4) Uani 1 1 d .
H17 H 0.4176 0.7039 0.0883 0.044 Uiso 1 1 calc R
B1 B 0.77895(19) 0.38850(17) 0.46604(16) 0.0197(3) Uani 1 1 d .
C16 C 0.6069(2) 0.88166(19) 0.19655(18) 0.0355(4) Uani 1 1 d .
H16 H 0.5457 0.9508 0.1693 0.043 Uiso 1 1 calc R
C8 C 1.0215(3) 0.4113(2) 0.1160(2) 0.0491(5) Uani 1 1 d .
H8 H 1.0829 0.5088 0.1506 0.059 Uiso 1 1 calc R
C11 C 0.8445(3) 0.1282(2) 0.0120(2) 0.0580(7) Uani 1 1 d .
H11 H 0.7832 0.0304 -0.0239 0.070 Uiso 1 1 calc R
C10 C 0.9476(4) 0.1581(3) -0.0494(2) 0.0678(8) Uani 1 1 d .
H10 H 0.9572 0.0808 -0.1278 0.081 Uiso 1 1 calc R
C9 C 1.0365(4) 0.2980(3) 0.0013(2) 0.0688(8) Uani 1 1 d .
H9 H 1.1081 0.3180 -0.0414 0.083 Uiso 1 1 calc R

loop_
_atom_site_aniso_label
_atom_site_aniso_U_11
_atom_site_aniso_U_22
_atom_site_aniso_U_33
_atom_site_aniso_U_23
_atom_site_aniso_U_13
_atom_site_aniso_U_12
Si1 0.01720(19) 0.0222(2) 0.01767(19) 0.01126(15) 0.00290(14) 0.00340(14)
O2 0.0193(5) 0.0335(6) 0.0305(6) 0.0199(5) 0.0048(4) 0.0015(4)
F1 0.0216(5) 0.0716(8) 0.0432(6) 0.0185(6) 0.0095(4) -0.0137(5)
O1 0.0168(5) 0.0308(6) 0.0291(6) 0.0180(5) 0.0023(4) 0.0013(4)
C1 0.0177(6) 0.0207(7) 0.0214(7) 0.0081(5) 0.0060(5) 0.0032(5)
C14 0.0208(7) 0.0256(7) 0.0257(7) 0.0122(6) 0.0079(6) 0.0034(5)
C13 0.0211(7) 0.0227(7) 0.0166(6) 0.0096(5) 0.0055(5) 0.0058(5)
C6 0.0198(7) 0.0312(8) 0.0273(7) 0.0155(6) 0.0065(6) 0.0037(6)
C2 0.0210(7) 0.0318(8) 0.0263(7) 0.0147(6) 0.0045(6) 0.0023(6)
C7 0.0396(9) 0.0299(8) 0.0231(7) 0.0152(6) 0.0067(6) 0.0181(7)
C5 0.0277(8) 0.0343(8) 0.0322(8) 0.0159(7) 0.0136(7) 0.0005(6)
C18 0.0267(8) 0.0252(7) 0.0269(8) 0.0101(6) -0.0004(6) 0.0033(6)
C15 0.0324(8) 0.0259(8) 0.0409(9) 0.0190(7) 0.0137(7) 0.0070(6)
C3 0.0174(7) 0.0450(10) 0.0298(8) 0.0148(7) 0.0019(6) 0.0023(6)
C4 0.0169(7) 0.0360(8) 0.0298(8) 0.0062(7) 0.0096(6) -0.0042(6)
C12 0.0355(9) 0.0310(9) 0.0335(9) 0.0078(7) -0.0043(7) 0.0152(7)
C17 0.0283(8) 0.0376(9) 0.0337(9) 0.0167(7) -0.0042(7) 0.0087(7)
B1 0.0180(7) 0.0195(7) 0.0202(7) 0.0081(6) 0.0051(6) 0.0030(6)
C16 0.0364(9) 0.0346(9) 0.0411(9) 0.0242(8) 0.0095(7) 0.0163(7)
C8 0.0870(16) 0.0439(11) 0.0441(11) 0.0305(9) 0.0413(11) 0.0364(11)
C11 0.0594(13) 0.0383(11) 0.0389(11) -0.0004(9) -0.0108(10) 0.0271(10)
C10 0.108(2) 0.0582(14) 0.0275(10) 0.0130(10) 0.0148(12) 0.0584(14)
C9 0.126(2) 0.0718(16) 0.0485(12) 0.0427(12) 0.0566(15) 0.0669(16)

loop_
_atom_type_symbol
_atom_type_description
_atom_type_scat_dispersion_real
_atom_type_scat_dispersion_imag
_atom_type_scat_source
C C 0.0033 0.0016 'International Tables Vol C Tables 4.2.6.8 and 6.1.1.4'
H H 0.0000 0.0000 'International Tables Vol C Tables 4.2.6.8 and 6.1.1.4'
B B 0.0013 0.0007 'International Tables Vol C Tables 4.2.6.8 and 6.1.1.4'
F F 0.0171 0.0103 'International Tables Vol C Tables 4.2.6.8 and 6.1.1.4'
O O 0.0106 0.0060 'International Tables Vol C Tables 4.2.6.8 and 6.1.1.4'
Si Si 0.0817 0.0704 'International Tables Vol C Tables 4.2.6.8 and 6.1.1.4'

loop_
_geom_angle_atom_site_label_1
_geom_angle_atom_site_label_2
_geom_angle_atom_site_label_3
_geom_angle
_geom_angle_site_symmetry_1
_geom_angle_site_symmetry_3
O2 Si1 O1 113.12(6) . 2_766
O2 Si1 C13 108.41(6) . .
O2 Si1 C7 107.82(7) . .
O1 Si1 C13 107.57(6) 2_766 .
O1 Si1 C7 108.85(7) 2_766 .
C13 Si1 C7 111.10(7) . .
B1 O2 Si1 150.41(10) . .
B1 O1 Si1 142.64(10) . 2_766
C6 C1 C2 117.90(13) . .
C6 C1 B1 121.10(13) . .
C2 C1 B1 120.98(13) . .
C13 C14 H14 119.5 . .
C15 C14 H14 119.5 . .
C15 C14 C13 121.07(14) . .
C14 C13 Si1 123.15(11) . .
C14 C13 C18 117.66(13) . .
C18 C13 Si1 119.18(11) . .
C1 C6 H6 119.1 . .
C5 C6 C1 121.82(14) . .
C5 C6 H6 119.1 . .
C1 C2 H2 119.3 . .
C3 C2 C1 121.39(14) . .
C3 C2 H2 119.3 . .
C12 C7 Si1 122.33(14) . .
C8 C7 Si1 119.80(14) . .
C8 C7 C12 117.85(16) . .
C6 C5 H5 121.3 . .
C4 C5 C6 117.38(15) . .
C4 C5 H5 121.3 . .
C13 C18 H18 119.3 . .
C17 C18 C13 121.45(14) . .
C17 C18 H18 119.3 . .
C14 C15 H15 119.9 . .
C16 C15 C14 120.13(15) . .
C16 C15 H15 119.9 . .
C2 C3 H3 121.1 . .
C4 C3 C2 117.79(14) . .
C4 C3 H3 121.1 . .
F1 C4 C5 118.15(15) . .
F1 C4 C3 118.14(14) . .
C3 C4 C5 123.71(14) . .
C7 C12 H12 119.7 . .
C7 C12 C11 120.7(2) . .
C11 C12 H12 119.7 . .
C18 C17 H17 120.2 . .
C16 C17 C18 119.69(15) . .
C16 C17 H17 120.2 . .
O2 B1 O1 122.17(13) . .
O2 B1 C1 118.93(12) . .
O1 B1 C1 118.90(13) . .
C15 C16 C17 119.99(14) . .
C15 C16 H16 120.0 . .
C17 C16 H16 120.0 . .
C7 C8 H8 119.3 . .
C7 C8 C9 121.3(2) . .
C9 C8 H8 119.3 . .
C12 C11 H11 120.0 . .
C10 C11 C12 120.0(2) . .
C10 C11 H11 120.0 . .
C11 C10 H10 119.7 . .
C9 C10 C11 120.54(19) . .
C9 C10 H10 119.7 . .
C8 C9 H9 120.2 . .
C10 C9 C8 119.6(2) . .
C10 C9 H9 120.2 . .

loop_
_geom_bond_atom_site_label_1
_geom_bond_atom_site_label_2
_geom_bond_distance
_geom_bond_site_symmetry_2
Si1 O2 1.6195(11) .
Si1 O1 1.6229(11) 2_766
Si1 C13 1.8502(14) .
Si1 C7 1.8547(17) .
O2 B1 1.3592(18) .
F1 C4 1.3609(17) .
O1 Si1 1.6229(11) 2_766
O1 B1 1.3595(18) .
C1 C6 1.394(2) .
C1 C2 1.396(2) .
C1 B1 1.558(2) .
C14 H14 0.9500 .
C14 C13 1.393(2) .
C14 C15 1.389(2) .
C13 C18 1.397(2) .
C6 H6 0.9500 .
C6 C5 1.384(2) .
C2 H2 0.9500 .
C2 C3 1.386(2) .
C7 C12 1.390(3) .
C7 C8 1.388(3) .
C5 H5 0.9500 .
C5 C4 1.373(2) .
C18 H18 0.9500 .
C18 C17 1.388(2) .
C15 H15 0.9500 .
C15 C16 1.380(2) .
C3 H3 0.9500 .
C3 C4 1.368(2) .
C12 H12 0.9500 .
C12 C11 1.392(3) .
C17 H17 0.9500 .
C17 C16 1.382(2) .
C16 H16 0.9500 .
C8 H8 0.9500 .
C8 C9 1.394(3) .
C11 H11 0.9500 .
C11 C10 1.372(4) .
C10 H10 0.9500 .
C10 C9 1.364(4) .
C9 H9 0.9500 .

loop_
_geom_torsion_atom_site_label_1
_geom_torsion_atom_site_label_2
_geom_torsion_atom_site_label_3
_geom_torsion_atom_site_label_4
_geom_torsion
_geom_torsion_site_symmetry_1
Si1 O2 B1 O1 25.9(3) .
Si1 O2 B1 C1 -153.82(16) .
Si1 O1 B1 O2 27.7(3) 2_766
Si1 O1 B1 C1 -152.62(12) 2_766
Si1 C13 C18 C17 179.97(13) .
Si1 C7 C12 C11 178.35(12) .
Si1 C7 C8 C9 -178.65(16) .
O2 Si1 C13 C14 125.85(12) .
O2 Si1 C13 C18 -55.37(13) .
O2 Si1 C7 C12 9.14(14) .
O2 Si1 C7 C8 -172.65(13) .
O1 Si1 O2 B1 -46.9(2) 2_766
O1 Si1 C13 C14 3.20(14) 2_766
O1 Si1 C13 C18 -178.01(11) 2_766
O1 Si1 C7 C12 132.20(13) 2_766
O1 Si1 C7 C8 -49.58(15) 2_766
C1 C6 C5 C4 0.7(2) .
C1 C2 C3 C4 0.6(2) .
C14 C13 C18 C17 -1.2(2) .
C14 C15 C16 C17 -0.8(3) .
C13 Si1 O2 B1 -166.2(2) .
C13 Si1 C7 C12 -109.53(13) .
C13 Si1 C7 C8 68.69(15) .
C13 C14 C15 C16 0.0(2) .
C13 C18 C17 C16 0.4(3) .
C6 C1 C2 C3 0.3(2) .
C6 C1 B1 O2 -175.49(13) .
C6 C1 B1 O1 4.8(2) .
C6 C5 C4 F1 -179.26(13) .
C6 C5 C4 C3 0.3(3) .
C2 C1 C6 C5 -1.0(2) .
C2 C1 B1 O2 3.0(2) .
C2 C1 B1 O1 -176.65(13) .
C2 C3 C4 F1 178.65(14) .
C2 C3 C4 C5 -0.9(3) .
C7 Si1 O2 B1 73.5(2) .
C7 Si1 C13 C14 -115.84(13) .
C7 Si1 C13 C18 62.94(14) .
C7 C12 C11 C10 0.0(3) .
C7 C8 C9 C10 0.5(3) .
C18 C17 C16 C15 0.6(3) .
C15 C14 C13 Si1 179.78(11) .
C15 C14 C13 C18 1.0(2) .
C12 C7 C8 C9 -0.3(3) .
C12 C11 C10 C9 0.1(3) .
B1 C1 C6 C5 177.57(14) .
B1 C1 C2 C3 -178.21(14) .
C8 C7 C12 C11 0.1(2) .
C11 C10 C9 C8 -0.3(3) .
